data_4504542
loop_
_publ_author_name
'Sarkar, Madhushree'
'Biradha, Kumar'

_publ_section_title
;
 Amide-to-Amide Hydrogen Bonds in the Presence of a Pyridine
 Functionality:&#x2009; Crystal Structures of
 Bis(pyridinecarboxamido)alkanes
;
_journal_issue 1
_journal_name_full 'Crystal Growth &amp; Design'
_journal_page_first 202
_journal_paper_doi 10.1021/cg050292l
_journal_volume 6
_journal_year 2006
_chemical_formula_sum 'C16 H18 N4 O2'
_chemical_formula_weight 298.34
_chemical_name_systematic
; 
 ? 
;
_space_group_IT_number 15
_symmetry_cell_setting monoclinic
_symmetry_space_group_name_Hall '-C 2yc'
_symmetry_space_group_name_H-M 'C 1 2/c 1'
_atom_sites_solution_hydrogens geom
_atom_sites_solution_primary direct
_atom_sites_solution_secondary difmap
_audit_creation_method SHELXL-97
_cell_angle_alpha 90.00
_cell_angle_beta 99.29(3)
_cell_angle_gamma 90.00
_cell_formula_units_Z 4
_cell_length_a 29.146(6)
_cell_length_b 5.4240(11)
_cell_length_c 9.852(2)
_cell_measurement_reflns_used 25
_cell_measurement_temperature 293(2)
_cell_measurement_theta_max 13
_cell_measurement_theta_min 9
_cell_volume 1537.1(6)
_computing_cell_refinement CAD4
_computing_data_collection CAD4
_computing_data_reduction CAD4
_computing_structure_refinement 'SHELXL-97 (Sheldrick, 1997)'
_computing_structure_solution 'SHELXS-97 (Sheldrick, 1990)'
_diffrn_ambient_temperature 293(2)
_diffrn_measured_fraction_theta_full 1.000
_diffrn_measured_fraction_theta_max 1.000
_diffrn_measurement_device_type CAD4-MACH3
_diffrn_measurement_method \w-scans
_diffrn_radiation_monochromator graphite
_diffrn_radiation_source 'fine-focus sealed tube'
_diffrn_radiation_type MoK\a
_diffrn_radiation_wavelength 0.71073
_diffrn_reflns_av_R_equivalents 0.0064
_diffrn_reflns_av_sigmaI/netI 0.0443
_diffrn_reflns_limit_h_max 34
_diffrn_reflns_limit_h_min 0
_diffrn_reflns_limit_k_max 6
_diffrn_reflns_limit_k_min 0
_diffrn_reflns_limit_l_max 11
_diffrn_reflns_limit_l_min -11
_diffrn_reflns_number 1392
_diffrn_reflns_theta_full 24.96
_diffrn_reflns_theta_max 24.96
_diffrn_reflns_theta_min 1.42
_diffrn_standards_decay_% 0
_diffrn_standards_interval_time 60
_diffrn_standards_number 3
_exptl_absorpt_coefficient_mu 0.088
_exptl_absorpt_correction_type none
_exptl_crystal_colour white
_exptl_crystal_density_diffrn 1.289
_exptl_crystal_density_method 'not measured'
_exptl_crystal_description needle
_exptl_crystal_F_000 632
_exptl_crystal_size_max 0.20
_exptl_crystal_size_mid 0.15
_exptl_crystal_size_min 0.10
_refine_diff_density_max 0.161
_refine_diff_density_min -0.255
_refine_diff_density_rms 0.048
_refine_ls_extinction_method none
_refine_ls_goodness_of_fit_ref 1.142
_refine_ls_hydrogen_treatment constr
_refine_ls_matrix_type full
_refine_ls_number_parameters 100
_refine_ls_number_reflns 1364
_refine_ls_number_restraints 0
_refine_ls_restrained_S_all 1.142
_refine_ls_R_factor_all 0.0825
_refine_ls_R_factor_gt 0.0451
_refine_ls_shift/su_max 0.000
_refine_ls_shift/su_mean 0.000
_refine_ls_structure_factor_coef Fsqd
_refine_ls_weighting_details 'calc w=1/[\s^2^(Fo^2^)+(0.0333P)^2^+1.2338P] where P=(Fo^2^+2Fc^2^)/3'
_refine_ls_weighting_scheme calc
_refine_ls_wR_factor_gt 0.1004
_refine_ls_wR_factor_ref 0.1340
_reflns_number_gt 899
_reflns_number_total 1364
_reflns_threshold_expression >2sigma(I)
_cod_data_source_file cg050292lsi20050627_124720.cif
_cod_data_source_block 3b
_cod_depositor_comments
;
The following automatic conversions were performed:

'_symmetry_cell_setting' value 'Monoclinic' changed to 'monoclinic'
according to /home/saulius/struct/CIF-dictionaries/cif_core.dic
dictionary named 'cif_core.dic' version 2.4.1 from 2010-06-29.

Automatic conversion script
Id: cif_fix_values 1715 2011-07-08 13:25:40Z adriana 
;
_cod_original_cell_volume 1537.1(5)
_cod_original_sg_symbol_H-M C2/c
_cod_database_code 4504542

loop_
_symmetry_equiv_pos_as_xyz
'x, y, z'
'-x, y, -z+1/2'
'x+1/2, y+1/2, z'
'-x+1/2, y+1/2, -z+1/2'
'-x, -y, -z'
'x, -y, z-1/2'
'-x+1/2, -y+1/2, -z'
'x+1/2, -y+1/2, z-1/2'

loop_
_atom_site_label
_atom_site_type_symbol
_atom_site_fract_x
_atom_site_fract_y
_atom_site_fract_z
_atom_site_U_iso_or_equiv
_atom_site_adp_type
_atom_site_occupancy
_atom_site_symmetry_multiplicity
_atom_site_calc_flag
_atom_site_refinement_flags
N11 N 0.20024(7) -0.2365(5) 1.1641(2) 0.0669(7) Uani 1 1 d .
N12 N 0.07396(6) 0.0951(4) 0.98403(17) 0.0511(5) Uani 1 1 d .
H12 H 0.0830 0.0976 1.0715 0.061 Uiso 1 1 calc R
O10 O 0.08275(6) -0.0664(4) 0.78072(15) 0.0675(6) Uani 1 1 d .
C10 C 0.13739(7) -0.1887(4) 0.9751(2) 0.0459(6) Uani 1 1 d .
C11 C 0.16274(8) -0.1178(5) 1.1009(2) 0.0558(7) Uani 1 1 d .
H11 H 0.1529 0.0210 1.1436 0.067 Uiso 1 1 calc R
C12 C 0.21361(10) -0.4343(6) 1.1007(3) 0.0715(8) Uani 1 1 d .
H12A H 0.2393 -0.5221 1.1441 0.086 Uiso 1 1 calc R
C13 C 0.19166(10) -0.5166(6) 0.9745(3) 0.0724(8) Uani 1 1 d .
H13 H 0.2027 -0.6536 0.9329 0.087 Uiso 1 1 calc R
C14 C 0.15294(9) -0.3908(5) 0.9114(3) 0.0605(7) Uani 1 1 d .
H14 H 0.1374 -0.4422 0.8261 0.073 Uiso 1 1 calc R
C15 C 0.09611(8) -0.0491(5) 0.9065(2) 0.0470(6) Uani 1 1 d .
C16 C 0.03498(8) 0.2482(5) 0.9251(2) 0.0528(6) Uani 1 1 d .
H16A H 0.0090 0.1437 0.8878 0.063 Uiso 1 1 calc .
H16B H 0.0436 0.3446 0.8502 0.063 Uiso 1 1 calc .
C17 C 0.02039(8) 0.4190(5) 1.0308(2) 0.0519(6) Uani 1 1 d .
H17A H 0.0465 0.5227 1.0685 0.062 Uiso 1 1 calc .
H17B H 0.0117 0.3224 1.1055 0.062 Uiso 1 1 calc .

loop_
_atom_site_aniso_label
_atom_site_aniso_U_11
_atom_site_aniso_U_22
_atom_site_aniso_U_33
_atom_site_aniso_U_23
_atom_site_aniso_U_13
_atom_site_aniso_U_12
N11 0.0623(13) 0.0824(17) 0.0516(12) 0.0021(12) -0.0046(10) 0.0081(13)
N12 0.0606(11) 0.0670(14) 0.0238(8) -0.0004(9) 0.0015(8) 0.0145(11)
O10 0.0738(11) 0.1006(15) 0.0252(8) -0.0082(9) -0.0005(7) 0.0193(11)
C10 0.0483(12) 0.0541(14) 0.0354(11) 0.0000(11) 0.0073(9) 0.0010(11)
C11 0.0565(14) 0.0680(17) 0.0404(12) -0.0020(12) 0.0006(11) 0.0069(13)
C12 0.0645(16) 0.084(2) 0.0643(17) 0.0140(16) 0.0044(14) 0.0202(16)
C13 0.0795(19) 0.073(2) 0.0644(17) -0.0050(15) 0.0103(14) 0.0216(16)
C14 0.0683(16) 0.0659(17) 0.0468(13) -0.0053(13) 0.0078(12) 0.0086(14)
C15 0.0524(13) 0.0580(14) 0.0303(11) 0.0005(10) 0.0056(9) 0.0001(12)
C16 0.0621(14) 0.0630(16) 0.0316(10) 0.0048(11) 0.0023(10) 0.0125(13)
C17 0.0614(14) 0.0564(15) 0.0361(11) 0.0013(11) 0.0023(10) 0.0071(12)

loop_
_atom_type_symbol
_atom_type_description
_atom_type_scat_dispersion_real
_atom_type_scat_dispersion_imag
_atom_type_scat_source
C C 0.0033 0.0016 'International Tables Vol C Tables 4.2.6.8 and 6.1.1.4'
H H 0.0000 0.0000 'International Tables Vol C Tables 4.2.6.8 and 6.1.1.4'
N N 0.0061 0.0033 'International Tables Vol C Tables 4.2.6.8 and 6.1.1.4'
O O 0.0106 0.0060 'International Tables Vol C Tables 4.2.6.8 and 6.1.1.4'

loop_
_geom_angle_atom_site_label_1
_geom_angle_atom_site_label_2
_geom_angle_atom_site_label_3
_geom_angle
_geom_angle_site_symmetry_3
C12 N11 C11 116.7(2) .
C15 N12 C16 121.87(18) .
C14 C10 C11 117.4(2) .
C14 C10 C15 120.0(2) .
C11 C10 C15 122.5(2) .
N11 C11 C10 124.1(2) .
N11 C12 C13 123.8(3) .
C12 C13 C14 118.3(3) .
C10 C14 C13 119.7(2) .
O10 C15 N12 121.0(2) .
O10 C15 C10 121.0(2) .
N12 C15 C10 118.04(18) .
N12 C16 C17 111.47(18) .
C16 C17 C17 111.6(2) 5_567

loop_
_geom_bond_atom_site_label_1
_geom_bond_atom_site_label_2
_geom_bond_distance
_geom_bond_site_symmetry_2
N11 C12 1.331(4) .
N11 C11 1.333(3) .
N12 C15 1.331(3) .
N12 C16 1.450(3) .
O10 C15 1.241(2) .
C10 C14 1.376(3) .
C10 C11 1.391(3) .
C10 C15 1.488(3) .
C12 C13 1.378(4) .
C13 C14 1.378(4) .
C16 C17 1.505(3) .
C17 C17 1.524(5) 5_567
